data_4076801
loop_
_publ_author_name
'Dash, Aswini K.'
'Razavi, Abbas'
'Mortreux, Andr\'e'
'Lehmann, Christian W.'
'Carpentier, Jean-Fran\,cois'

_publ_section_title
;
 Amine Elimination Reactions between Homoleptic Silylamide Lanthanide
 Complexes and an Isopropylidene-Bridged Cyclopentadiene&#x2212;Fluorene
 System
;
_journal_issue 15
_journal_name_full Organometallics
_journal_page_first 3238
_journal_paper_doi 10.1021/om0200398
_journal_volume 21
_journal_year 2002
_chemical_compound_source 'see paper'
_chemical_formula_sum 'C54 H61 Nd O3'
_chemical_formula_weight 902.27
_chemical_name_systematic
; 
 ? 
;
_space_group_IT_number 14
_symmetry_cell_setting monoclinic
_symmetry_Int_Tables_number 14
_symmetry_space_group_name_Hall '-P 2yn'
_symmetry_space_group_name_H-M 'P 1 21/n 1'
_atom_sites_solution_hydrogens geom
_atom_sites_solution_primary direct
_atom_sites_solution_secondary difmap
_cell_angle_alpha 90.00
_cell_angle_beta 91.0220(10)
_cell_angle_gamma 90.00
_cell_formula_units_Z 4
_cell_length_a 13.4280(5)
_cell_length_b 16.6206(6)
_cell_length_c 18.9798(6)
_cell_measurement_reflns_used 6469
_cell_measurement_temperature 100
_cell_measurement_theta_max 33.14
_cell_measurement_theta_min 1.63
_cell_volume 4235.3(3)
_computing_cell_refinement 'SMART software (Siemens, 1995)'
_computing_data_collection 'SMART software (Siemens, 1995)'
_computing_data_reduction 'SAINT software (Siemens, 1995)'
_computing_molecular_graphics 'ORTEP (Johnson, 1976)'
_computing_structure_refinement 'SHELXL-97 (Sheldrick, 1997)'
_computing_structure_solution 'SHELXS-97 (Sheldrick, 1990)'
_diffrn_ambient_temperature 100
_diffrn_measured_fraction_theta_full 0.988
_diffrn_measured_fraction_theta_max 0.965
_diffrn_measurement_device_type 'Siemens SMART'
_diffrn_measurement_method 'CCD \w-scan'
_diffrn_radiation_monochromator graphite
_diffrn_radiation_source 'fine-focus sealed tube'
_diffrn_radiation_type MoK\a
_diffrn_radiation_wavelength 0.71073
_diffrn_reflns_av_R_equivalents 0.0760
_diffrn_reflns_av_sigmaI/netI 0.1069
_diffrn_reflns_limit_h_max 20
_diffrn_reflns_limit_h_min -18
_diffrn_reflns_limit_k_max 25
_diffrn_reflns_limit_k_min -16
_diffrn_reflns_limit_l_max 26
_diffrn_reflns_limit_l_min -29
_diffrn_reflns_number 46569
_diffrn_reflns_theta_full 27.50
_diffrn_reflns_theta_max 33.14
_diffrn_reflns_theta_min 1.63
_diffrn_standards_decay_% 0.00
_diffrn_standards_number 0
_exptl_absorpt_coefficient_mu 1.271
_exptl_absorpt_correction_T_max 0
_exptl_absorpt_correction_T_min 0
_exptl_absorpt_correction_type none
_exptl_absorpt_process_details none
_exptl_crystal_colour red-brown
_exptl_crystal_density_diffrn 1.415
_exptl_crystal_density_meas ?
_exptl_crystal_density_method none
_exptl_crystal_description block
_exptl_crystal_F_000 1876
_exptl_crystal_size_max 0.29
_exptl_crystal_size_mid 0.27
_exptl_crystal_size_min 0.11
_refine_diff_density_max 1.150
_refine_diff_density_min -1.228
_refine_diff_density_rms 0.128
_refine_ls_extinction_method none
_refine_ls_goodness_of_fit_ref 1.001
_refine_ls_hydrogen_treatment constr
_refine_ls_matrix_type full
_refine_ls_number_parameters 504
_refine_ls_number_reflns 15585
_refine_ls_number_restraints 0
_refine_ls_restrained_S_all 1.001
_refine_ls_R_factor_all 0.1181
_refine_ls_R_factor_gt 0.0529
_refine_ls_shift/su_max 0.009
_refine_ls_shift/su_mean 0.000
_refine_ls_structure_factor_coef Fsqd
_refine_ls_weighting_details 'calc w=1/[\s^2^(Fo^2^)+(0.0544P)^2^+0.0000P] where P=(Fo^2^+2Fc^2^)/3'
_refine_ls_weighting_scheme calc
_refine_ls_wR_factor_gt 0.1055
_refine_ls_wR_factor_ref 0.1219
_reflns_number_gt 9030
_reflns_number_total 15585
_reflns_threshold_expression I>2\s(I)
_cod_data_source_file om0200398.cif
_cod_data_source_block 3669_Nd_complex_13.THF
_cod_depositor_comments
;
The following automatic conversions were performed:

'_exptl_crystal_density_meas' value 'none' was changed to '?' - the
value is perceived as not measured.

Automatic conversion script
Id: cif_fix_values 3008 2015-01-20 13:52:24Z robertas 
;
_cod_database_code 4076801

loop_
_symmetry_equiv_pos_as_xyz
'x, y, z'
'-x+1/2, y+1/2, -z+1/2'
'-x, -y, -z'
'x-1/2, -y-1/2, z-1/2'

loop_
_atom_site_label
_atom_site_type_symbol
_atom_site_fract_x
_atom_site_fract_y
_atom_site_fract_z
_atom_site_U_iso_or_equiv
_atom_site_adp_type
_atom_site_occupancy
_atom_site_symmetry_multiplicity
_atom_site_calc_flag
_atom_site_refinement_flags
_atom_site_disorder_assembly
_atom_site_disorder_group
Nd1_1 Nd 0.921650(13) 0.034730(10) 0.748177(8) 0.02403(6) Uani 1 1 d . . .
C1_1 C 1.2282(3) -0.0659(3) 0.55432(17) 0.0431(9) Uani 1 1 d . . .
H1_1 H 1.1940 -0.0185 0.5679 0.052 Uiso 1 1 calc R . .
C2_1 C 1.3312(3) -0.0656(4) 0.5452(2) 0.0611(13) Uani 1 1 d . . .
H2_1 H 1.3671 -0.0172 0.5535 0.073 Uiso 1 1 calc R . .
C3_1 C 1.3821(3) -0.1328(4) 0.5248(2) 0.0734(17) Uani 1 1 d . . .
H3_1 H 1.4522 -0.1307 0.5195 0.088 Uiso 1 1 calc R . .
C4_1 C 1.3317(3) -0.2030(4) 0.5121(2) 0.0647(15) Uani 1 1 d . . .
H4_1 H 1.3666 -0.2494 0.4970 0.078 Uiso 1 1 calc R . .
C4A_1 C 1.2290(3) -0.2062(3) 0.52141(17) 0.0419(9) Uani 1 1 d . . .
C4B_1 C 1.1577(3) -0.2711(2) 0.50910(16) 0.0395(9) Uani 1 1 d . . .
C5_1 C 1.1702(4) -0.3493(3) 0.48295(19) 0.0568(13) Uani 1 1 d . . .
H5_1 H 1.2351 -0.3690 0.4740 0.068 Uiso 1 1 calc R . .
C6_1 C 1.0896(4) -0.3968(3) 0.4703(2) 0.0573(12) Uani 1 1 d . . .
H6_1 H 1.0986 -0.4498 0.4529 0.069 Uiso 1 1 calc R . .
C7_1 C 0.9947(4) -0.3687(2) 0.4827(2) 0.0513(11) Uani 1 1 d . . .
H7_1 H 0.9388 -0.4023 0.4732 0.062 Uiso 1 1 calc R . .
C8_1 C 0.9804(3) -0.2908(2) 0.50909(17) 0.0369(8) Uani 1 1 d . . .
H8_1 H 0.9150 -0.2714 0.5168 0.044 Uiso 1 1 calc R . .
C8A_1 C 1.0615(3) -0.2426(2) 0.52382(15) 0.0306(7) Uani 1 1 d . . .
C9A_1 C 1.1772(2) -0.1373(2) 0.54302(16) 0.0345(8) Uani 1 1 d . . .
C9_1 C 1.0668(2) -0.15645(19) 0.55079(15) 0.0270(7) Uani 1 1 d . . .
H9_1 H 1.0277 -0.1213 0.5178 0.032 Uiso 1 1 calc R . .
C10_1 C 1.0278(2) -0.14273(19) 0.62833(15) 0.0258(7) Uani 1 1 d . . .
C11_1 C 1.0323(2) -0.05299(18) 0.64310(15) 0.0237(6) Uani 1 1 d . . .
C12_1 C 0.9790(2) 0.00641(19) 0.60484(15) 0.0243(6) Uani 1 1 d . . .
H12A_1 H 0.9318 -0.0044 0.5646 0.029 Uiso 1 1 calc R . .
C13_1 C 1.0126(3) 0.08315(19) 0.62583(15) 0.0306(7) Uani 1 1 d . . .
H13A_1 H 0.9991 0.1346 0.6000 0.037 Uiso 1 1 calc R . .
C14_1 C 1.0867(3) 0.0718(2) 0.67830(16) 0.0352(8) Uani 1 1 d . . .
H14A_1 H 1.1361 0.1137 0.6935 0.042 Uiso 1 1 calc R . .
C15_1 C 1.0990(2) -0.0113(2) 0.68875(16) 0.0311(7) Uani 1 1 d . . .
H15A_1 H 1.1561 -0.0365 0.7151 0.037 Uiso 1 1 calc R . .
C16_1 C 1.0924(3) -0.1904(2) 0.68086(16) 0.0376(8) Uani 1 1 d . . .
H16A_1 H 1.0638 -0.1867 0.7279 0.056 Uiso 1 1 calc R . .
H16B_1 H 1.1600 -0.1682 0.6820 0.056 Uiso 1 1 calc R . .
H16C_1 H 1.0948 -0.2469 0.6663 0.056 Uiso 1 1 calc R . .
C17_1 C 0.9200(2) -0.17258(19) 0.63322(16) 0.0292(7) Uani 1 1 d . . .
H17A_1 H 0.8936 -0.1585 0.6794 0.044 Uiso 1 1 calc R . .
H17B_1 H 0.9183 -0.2311 0.6272 0.044 Uiso 1 1 calc R . .
H17C_1 H 0.8792 -0.1472 0.5961 0.044 Uiso 1 1 calc R . .
O21_1 O 0.76670(15) -0.02657(12) 0.69480(11) 0.0261(5) Uiso 1 1 d . . .
C22_1 C 0.6970(3) -0.0833(2) 0.72651(18) 0.0346(8) Uani 1 1 d . . .
H22A_1 H 0.6611 -0.0574 0.7656 0.042 Uiso 1 1 calc R . .
H22B_1 H 0.7328 -0.1311 0.7451 0.042 Uiso 1 1 calc R . .
C23_1 C 0.6247(3) -0.1071(2) 0.66760(18) 0.0363(8) Uani 1 1 d . . .
H23A_1 H 0.5581 -0.1199 0.6861 0.044 Uiso 1 1 calc R . .
H23B_1 H 0.6497 -0.1540 0.6410 0.044 Uiso 1 1 calc R . .
C24_1 C 0.6218(2) -0.0318(2) 0.62211(19) 0.0347(7) Uani 1 1 d . . .
H24A_1 H 0.5992 -0.0442 0.5734 0.042 Uiso 1 1 calc R . .
H24B_1 H 0.5776 0.0096 0.6422 0.042 Uiso 1 1 calc R . .
C25_1 C 0.7284(2) -0.0049(2) 0.62414(16) 0.0275(7) Uani 1 1 d . . .
H25A_1 H 0.7668 -0.0327 0.5873 0.033 Uiso 1 1 calc R . .
H25B_1 H 0.7330 0.0538 0.6165 0.033 Uiso 1 1 calc R . .
C1'_1 C 0.6820(3) 0.1301(2) 0.7973(2) 0.0446(9) Uani 1 1 d . . .
H1'_1 H 0.6565 0.1031 0.8372 0.054 Uiso 1 1 calc R . .
C2'_1 C 0.6209(3) 0.1461(3) 0.7415(3) 0.0640(14) Uani 1 1 d . . .
H2'_1 H 0.5530 0.1306 0.7440 0.077 Uiso 1 1 calc R . .
C3'_1 C 0.6526(4) 0.1842(3) 0.6808(3) 0.0689(15) Uani 1 1 d . . .
H3'_1 H 0.6070 0.1939 0.6429 0.083 Uiso 1 1 calc R . .
C4'_1 C 0.7506(4) 0.2079(2) 0.6756(2) 0.0544(12) Uani 1 1 d . . .
H4'_1 H 0.7730 0.2342 0.6344 0.065 Uiso 1 1 calc R . .
C4A'_1 C 0.8173(3) 0.19222(19) 0.73272(17) 0.0354(8) Uani 1 1 d . . .
C4B'_1 C 0.9186(3) 0.2141(2) 0.74337(16) 0.0366(8) Uani 1 1 d . . .
C5'_1 C 0.9814(4) 0.2599(2) 0.7003(2) 0.0539(12) Uani 1 1 d . . .
H5'_1 H 0.9582 0.2781 0.6555 0.065 Uiso 1 1 calc R . .
C6'_1 C 1.0737(4) 0.2775(3) 0.7228(2) 0.0694(16) Uani 1 1 d . . .
H6'_1 H 1.1161 0.3086 0.6939 0.083 Uiso 1 1 calc R . .
C7'_1 C 1.1085(3) 0.2502(3) 0.7890(3) 0.0654(14) Uani 1 1 d . . .
H7'_1 H 1.1745 0.2633 0.8038 0.078 Uiso 1 1 calc R . .
C8'_1 C 1.0499(3) 0.2052(2) 0.8330(2) 0.0466(10) Uani 1 1 d . . .
H8'_1 H 1.0761 0.1861 0.8767 0.056 Uiso 1 1 calc R . .
C8A'_1 C 0.9499(3) 0.1876(2) 0.81250(16) 0.0325(7) Uani 1 1 d . . .
C9'_1 C 0.8670(3) 0.14854(19) 0.84536(16) 0.0301(7) Uani 1 1 d . . .
C9A'_1 C 0.7854(3) 0.15353(18) 0.79679(18) 0.0316(7) Uani 1 1 d . . .
C10'_1 C 0.8730(3) 0.0994(2) 0.91451(16) 0.0377(8) Uani 1 1 d . . .
C11'_1 C 0.9116(3) 0.0172(2) 0.89042(16) 0.0352(8) Uani 1 1 d . . .
C12'_1 C 1.0117(3) 0.0007(2) 0.87421(17) 0.0389(8) Uani 1 1 d . . .
H12B_1 H 1.0706 0.0301 0.8944 0.047 Uiso 1 1 calc R . .
C13'_1 C 1.0159(3) -0.0747(2) 0.83895(16) 0.0404(9) Uani 1 1 d . . .
H13B_1 H 1.0778 -0.1058 0.8288 0.048 Uiso 1 1 calc R . .
C14'_1 C 0.9185(3) -0.1031(2) 0.83172(16) 0.0418(9) Uani 1 1 d . . .
H14B_1 H 0.8988 -0.1582 0.8154 0.050 Uiso 1 1 calc R . .
C15'_1 C 0.8546(3) -0.0460(2) 0.86313(18) 0.0404(9) Uani 1 1 d . . .
H15B_1 H 0.7828 -0.0555 0.8736 0.048 Uiso 1 1 calc R . .
C16'_1 C 0.7704(3) 0.0897(3) 0.9491(2) 0.0598(12) Uani 1 1 d . . .
H16D_1 H 0.7275 0.0557 0.9193 0.090 Uiso 1 1 calc R . .
H16E_1 H 0.7394 0.1427 0.9544 0.090 Uiso 1 1 calc R . .
H16F_1 H 0.7791 0.0646 0.9955 0.090 Uiso 1 1 calc R . .
C17'_1 C 0.9425(3) 0.1377(2) 0.97047(18) 0.0512(11) Uani 1 1 d . . .
H17D_1 H 1.0120 0.1273 0.9584 0.077 Uiso 1 1 calc R . .
H17E_1 H 0.9289 0.1143 1.0167 0.077 Uiso 1 1 calc R . .
H17F_1 H 0.9309 0.1959 0.9719 0.077 Uiso 1 1 calc R . .
C81_2 C 0.7461(3) -0.2301(3) 0.4139(2) 0.0490(10) Uiso 1 1 d . B .
H81A_2 H 0.7349 -0.2875 0.4253 0.059 Uiso 1 1 calc R . .
H81B_2 H 0.8155 -0.2230 0.3984 0.059 Uiso 1 1 calc R . .
C82_2 C 0.6720(4) -0.2008(3) 0.3578(3) 0.0683(13) Uiso 1 1 d . . .
H82A_2 H 0.7063 -0.1913 0.3128 0.082 Uiso 1 1 calc R A 1
H82B_2 H 0.6193 -0.2416 0.3497 0.082 Uiso 1 1 calc R A 1
C83_2 C 0.6272(6) -0.1238(5) 0.3841(4) 0.050(2) Uiso 0.50 1 d P B 1
H83A_2 H 0.6653 -0.0767 0.3675 0.060 Uiso 0.50 1 calc PR B 1
H83B_2 H 0.5571 -0.1185 0.3678 0.060 Uiso 0.50 1 calc PR B 1
O84_2 O 0.6331(4) -0.1299(4) 0.4590(3) 0.0454(16) Uiso 0.50 1 d P B 1
C85_2 C 0.5935(6) -0.1815(5) 0.3975(4) 0.0474(19) Uiso 0.50 1 d P B 2
H85C_2 H 0.5475 -0.2280 0.3992 0.057 Uiso 0.50 1 calc PR B 2
H85D_2 H 0.5571 -0.1361 0.3752 0.057 Uiso 0.50 1 calc PR B 2
O86_2 O 0.6230(4) -0.1593(4) 0.4690(3) 0.0376(14) Uiso 0.50 1 d P B 2
C87_2 C 0.7243(3) -0.1770(2) 0.47599(19) 0.0393(8) Uiso 1 1 d . . .
H87A_2 H 0.7138 -0.2103 0.5185 0.047 Uiso 1 1 calc R C 1
H87B_2 H 0.7810 -0.1403 0.4855 0.047 Uiso 1 1 calc R C 1
C90_3 C 1.1338(8) -0.4369(7) 0.7284(6) 0.096(3) Uiso 0.36 1 d P . .
C91_3 C 1.1428(7) -0.5264(5) 0.7508(5) 0.067(2) Uiso 0.36 1 d P . .
C92_3 C 1.2129(7) -0.5478(6) 0.7000(6) 0.063(3) Uiso 0.36 1 d P . .
C93_3 C 1.2140(6) -0.4775(6) 0.6417(5) 0.057(2) Uiso 0.36 1 d P . .
C94_3 C 1.1189(9) -0.4198(7) 0.6603(6) 0.092(3) Uiso 0.36 1 d P . .
C95_3 C 1.0628(12) -0.5025(11) 0.7240(9) 0.126(5) Uiso 0.36 1 d P . .
C96_3 C 1.0576(13) -0.5286(10) 0.6813(11) 0.142(6) Uiso 0.36 1 d P . .
C97_3 C 1.1428(14) -0.5353(9) 0.6193(10) 0.148(6) Uiso 0.36 1 d P . .
C98_3 C 1.2158(9) -0.4325(8) 0.6667(7) 0.104(4) Uiso 0.36 1 d P . .
C99_3 C 1.0516(8) -0.4648(7) 0.6504(6) 0.086(3) Uiso 0.36 1 d P . .
C100_3 C 1.1997(15) -0.5443(12) 0.6650(11) 0.146(7) Uiso 0.36 1 d P . .
O90_3 O 1.1338(8) -0.4369(7) 0.7284(6) 0.096(3) Uiso 0.09 1 d P . .
O91_3 O 1.1428(7) -0.5264(5) 0.7508(5) 0.067(2) Uiso 0.09 1 d P . .
O92_3 O 1.2129(7) -0.5478(6) 0.7000(6) 0.063(3) Uiso 0.09 1 d P . .
O93_3 O 1.2140(6) -0.4775(6) 0.6417(5) 0.057(2) Uiso 0.09 1 d P . .
O94_3 O 1.1189(9) -0.4198(7) 0.6603(6) 0.092(3) Uiso 0.09 1 d P . .
O95_3 O 1.0628(12) -0.5025(11) 0.7240(9) 0.126(5) Uiso 0.09 1 d P . .
O96_3 O 1.0576(13) -0.5286(10) 0.6813(11) 0.142(6) Uiso 0.09 1 d P . .
O97_3 O 1.1428(14) -0.5353(9) 0.6193(10) 0.148(6) Uiso 0.09 1 d P . .
O98_3 O 1.2158(9) -0.4325(8) 0.6667(7) 0.104(4) Uiso 0.09 1 d P . .
O99_3 O 1.0516(8) -0.4648(7) 0.6504(6) 0.086(3) Uiso 0.09 1 d P . .
O100_3 O 1.1997(15) -0.5443(12) 0.6650(11) 0.146(7) Uiso 0.09 1 d P . .
H90_3 H 1.1338(8) -0.4369(7) 0.7284(6) 0.096(3) Uiso 0.73 1 d P . .
H91_3 H 1.1428(7) -0.5264(5) 0.7508(5) 0.067(2) Uiso 0.73 1 d P . .
H92_3 H 1.2129(7) -0.5478(6) 0.7000(6) 0.063(3) Uiso 0.73 1 d P . .
H93_3 H 1.2140(6) -0.4775(6) 0.6417(5) 0.057(2) Uiso 0.73 1 d P . .
H94_3 H 1.1189(9) -0.4198(7) 0.6603(6) 0.092(3) Uiso 0.73 1 d P . .
H95_3 H 1.0628(12) -0.5025(11) 0.7240(9) 0.126(5) Uiso 0.73 1 d P . .
H96_3 H 1.0576(13) -0.5286(10) 0.6813(11) 0.142(6) Uiso 0.73 1 d P . .
H97_3 H 1.1428(14) -0.5353(9) 0.6193(10) 0.148(6) Uiso 0.73 1 d P . .
H98_3 H 1.2158(9) -0.4325(8) 0.6667(7) 0.104(4) Uiso 0.73 1 d P . .
H99_3 H 1.0516(8) -0.4648(7) 0.6504(6) 0.086(3) Uiso 0.73 1 d P . .
H100_3 H 1.1997(15) -0.5443(12) 0.6650(11) 0.146(7) Uiso 0.73 1 d P . .

loop_
_atom_site_aniso_label
_atom_site_aniso_U_11
_atom_site_aniso_U_22
_atom_site_aniso_U_33
_atom_site_aniso_U_23
_atom_site_aniso_U_13
_atom_site_aniso_U_12
Nd1_1 0.03862(10) 0.02027(9) 0.01333(8) 0.00130(7) 0.00416(6) -0.00065(8)
C1_1 0.038(2) 0.069(3) 0.0221(16) 0.0029(17) 0.0051(15) -0.0070(19)
C2_1 0.043(2) 0.116(4) 0.0248(19) 0.006(2) -0.0033(17) -0.020(3)
C3_1 0.031(2) 0.155(6) 0.034(2) 0.002(3) 0.0025(18) 0.005(3)
C4_1 0.039(2) 0.124(5) 0.032(2) 0.008(3) 0.0044(18) 0.036(3)
C4A_1 0.039(2) 0.066(3) 0.0200(15) 0.0039(16) 0.0033(14) 0.0247(19)
C4B_1 0.054(2) 0.046(2) 0.0187(15) 0.0036(15) 0.0078(15) 0.0277(18)
C5_1 0.086(3) 0.056(3) 0.0282(19) 0.0050(19) 0.015(2) 0.047(3)
C6_1 0.105(4) 0.034(2) 0.034(2) -0.0026(18) 0.016(2) 0.031(2)
C7_1 0.093(3) 0.030(2) 0.0310(19) -0.0028(15) 0.011(2) 0.008(2)
C8_1 0.055(2) 0.0296(18) 0.0268(17) -0.0001(14) 0.0077(15) 0.0118(16)
C8A_1 0.047(2) 0.0291(17) 0.0157(14) 0.0027(13) 0.0042(13) 0.0147(15)
C9A_1 0.0326(18) 0.054(2) 0.0168(14) 0.0083(15) 0.0023(13) 0.0067(16)
C9_1 0.0323(17) 0.0311(17) 0.0177(14) 0.0020(12) 0.0023(12) 0.0106(13)
C10_1 0.0332(17) 0.0278(16) 0.0164(13) 0.0041(12) 0.0041(12) 0.0083(13)
C11_1 0.0295(16) 0.0281(17) 0.0134(13) 0.0008(11) 0.0028(11) 0.0049(12)
C12_1 0.0354(17) 0.0227(15) 0.0151(13) 0.0005(12) 0.0049(12) 0.0027(13)
C13_1 0.050(2) 0.0251(17) 0.0172(14) 0.0010(12) 0.0110(14) -0.0055(14)
C14_1 0.046(2) 0.040(2) 0.0197(15) -0.0058(14) 0.0081(14) -0.0148(16)
C15_1 0.0321(18) 0.043(2) 0.0180(14) -0.0001(14) 0.0030(13) -0.0021(14)
C16_1 0.050(2) 0.040(2) 0.0228(16) 0.0040(15) 0.0007(15) 0.0218(17)
C17_1 0.0374(18) 0.0244(16) 0.0261(15) 0.0005(13) 0.0103(13) 0.0048(13)
C22_1 0.041(2) 0.0283(18) 0.0345(18) 0.0023(14) 0.0105(15) -0.0042(14)
C23_1 0.0383(19) 0.0334(19) 0.0376(18) -0.0061(16) 0.0127(15) -0.0055(15)
C24_1 0.0333(18) 0.0357(19) 0.0352(18) -0.0042(16) -0.0008(14) 0.0026(15)
C25_1 0.0342(18) 0.0247(16) 0.0235(15) 0.0006(13) -0.0003(13) 0.0053(13)
C1'_1 0.046(2) 0.037(2) 0.051(2) -0.0196(18) 0.0092(18) 0.0041(17)
C2'_1 0.052(3) 0.051(3) 0.089(4) -0.042(3) -0.010(3) 0.018(2)
C3'_1 0.082(4) 0.046(3) 0.077(4) -0.031(3) -0.035(3) 0.031(3)
C4'_1 0.105(4) 0.0211(18) 0.037(2) -0.0082(16) -0.010(2) 0.018(2)
C4A'_1 0.063(2) 0.0185(16) 0.0249(16) -0.0053(13) -0.0020(15) 0.0042(15)
C4B'_1 0.070(3) 0.0204(15) 0.0199(15) -0.0049(13) 0.0147(15) -0.0067(16)
C5'_1 0.107(4) 0.0274(19) 0.0284(18) -0.0079(15) 0.029(2) -0.020(2)
C6'_1 0.106(4) 0.052(3) 0.052(3) -0.025(2) 0.052(3) -0.038(3)
C7'_1 0.055(3) 0.064(3) 0.078(3) -0.037(3) 0.031(2) -0.030(2)
C8'_1 0.049(2) 0.052(2) 0.039(2) -0.0233(18) 0.0113(17) -0.0124(18)
C8A'_1 0.050(2) 0.0287(17) 0.0191(15) -0.0097(13) 0.0083(14) -0.0058(15)
C9'_1 0.049(2) 0.0225(16) 0.0191(14) -0.0008(12) 0.0111(14) -0.0034(14)
C9A'_1 0.042(2) 0.0167(15) 0.0359(18) -0.0072(13) 0.0069(15) 0.0016(13)
C10'_1 0.065(2) 0.0300(18) 0.0181(15) -0.0001(14) 0.0141(15) -0.0016(17)
C11'_1 0.063(2) 0.0287(18) 0.0138(14) 0.0042(12) 0.0073(14) -0.0002(16)
C12'_1 0.062(3) 0.0365(19) 0.0178(15) -0.0002(15) -0.0048(15) 0.0053(18)
C13'_1 0.072(3) 0.032(2) 0.0169(15) 0.0042(14) -0.0065(16) 0.0135(18)
C14'_1 0.085(3) 0.0240(17) 0.0172(15) 0.0068(14) 0.0083(16) 0.0017(18)
C15'_1 0.069(3) 0.030(2) 0.0221(16) 0.0078(14) 0.0128(16) -0.0057(17)
C16'_1 0.089(3) 0.046(2) 0.045(2) 0.008(2) 0.043(2) 0.002(2)
C17'_1 0.095(3) 0.038(2) 0.0205(17) -0.0035(16) 0.0001(19) 0.006(2)

loop_
_atom_type_symbol
_atom_type_description
_atom_type_scat_dispersion_real
_atom_type_scat_dispersion_imag
_atom_type_scat_source
C C 0.0033 0.0016 'International Tables Vol C Tables 4.2.6.8 and 6.1.1.4'
H H 0.0000 0.0000 'International Tables Vol C Tables 4.2.6.8 and 6.1.1.4'
O O 0.0106 0.0060 'International Tables Vol C Tables 4.2.6.8 and 6.1.1.4'
Nd Nd -0.1943 3.0179 'International Tables Vol C Tables 4.2.6.8 and 6.1.1.4'

loop_
_geom_angle_atom_site_label_1
_geom_angle_atom_site_label_2
_geom_angle_atom_site_label_3
_geom_angle
O21_1 Nd1_1 C14_1 125.51(8)
O21_1 Nd1_1 C12'_1 128.46(10)
C14_1 Nd1_1 C12'_1 97.16(11)
O21_1 Nd1_1 C11'_1 107.54(10)
C14_1 Nd1_1 C11'_1 124.93(11)
C12'_1 Nd1_1 C11'_1 30.05(11)
O21_1 Nd1_1 C15'_1 80.81(10)
C14_1 Nd1_1 C15'_1 142.95(12)
C12'_1 Nd1_1 C15'_1 48.89(12)
C11'_1 Nd1_1 C15'_1 29.66(11)
O21_1 Nd1_1 C9'_1 108.67(9)
C14_1 Nd1_1 C9'_1 114.04(10)
C12'_1 Nd1_1 C9'_1 70.91(10)
C11'_1 Nd1_1 C9'_1 52.39(10)
C15'_1 Nd1_1 C9'_1 72.91(10)
O21_1 Nd1_1 C15_1 115.91(8)
C14_1 Nd1_1 C15_1 29.89(11)
C12'_1 Nd1_1 C15_1 85.90(10)
C11'_1 Nd1_1 C15_1 115.71(11)
C15'_1 Nd1_1 C15_1 119.34(11)
C9'_1 Nd1_1 C15_1 134.96(10)
O21_1 Nd1_1 C13_1 98.89(8)
C14_1 Nd1_1 C13_1 29.95(10)
C12'_1 Nd1_1 C13_1 127.11(11)
C11'_1 Nd1_1 C13_1 153.56(11)
C15'_1 Nd1_1 C13_1 166.58(11)
C9'_1 Nd1_1 C13_1 119.38(9)
C15_1 Nd1_1 C13_1 48.69(10)
O21_1 Nd1_1 C14'_1 82.84(10)
C14_1 Nd1_1 C14'_1 119.50(12)
C12'_1 Nd1_1 C14'_1 48.69(12)
C11'_1 Nd1_1 C14'_1 49.17(10)
C15'_1 Nd1_1 C14'_1 29.78(11)
C9'_1 Nd1_1 C14'_1 100.19(9)
C15_1 Nd1_1 C14'_1 91.53(11)
C13_1 Nd1_1 C14'_1 136.80(10)
O21_1 Nd1_1 C13'_1 110.34(10)
C14_1 Nd1_1 C13'_1 94.89(12)
C12'_1 Nd1_1 C13'_1 29.87(11)
C11'_1 Nd1_1 C13'_1 49.33(10)
C15'_1 Nd1_1 C13'_1 48.62(12)
C9'_1 Nd1_1 C13'_1 99.06(10)
C15_1 Nd1_1 C13'_1 71.75(11)
C13_1 Nd1_1 C13'_1 120.38(11)
C14'_1 Nd1_1 C13'_1 28.96(11)
O21_1 Nd1_1 C8A'_1 129.70(9)
C14_1 Nd1_1 C8A'_1 84.35(10)
C12'_1 Nd1_1 C8A'_1 75.77(11)
C11'_1 Nd1_1 C8A'_1 71.21(10)
C15'_1 Nd1_1 C8A'_1 98.03(10)
C9'_1 Nd1_1 C8A'_1 29.80(9)
C15_1 Nd1_1 C8A'_1 108.27(10)
C13_1 Nd1_1 C8A'_1 92.46(9)
C14'_1 Nd1_1 C8A'_1 119.60(10)
C13'_1 Nd1_1 C8A'_1 105.17(10)
O21_1 Nd1_1 C9A'_1 83.11(8)
C14_1 Nd1_1 C9A'_1 122.82(10)
C12'_1 Nd1_1 C9A'_1 97.86(10)
C11'_1 Nd1_1 C9A'_1 73.15(10)
C15'_1 Nd1_1 C9A'_1 81.90(10)
C9'_1 Nd1_1 C9A'_1 29.29(10)
C15_1 Nd1_1 C9A'_1 152.31(10)
C13_1 Nd1_1 C9A'_1 111.44(10)
C14'_1 Nd1_1 C9A'_1 111.61(10)
C13'_1 Nd1_1 C9A'_1 122.47(10)
C8A'_1 Nd1_1 C9A'_1 47.49(10)
C9A_1 C1_1 C2_1 118.1(4)
C9A_1 C1_1 H1_1 120.9
C2_1 C1_1 H1_1 120.9
C3_1 C2_1 C1_1 122.2(5)
C3_1 C2_1 H2_1 118.9
C1_1 C2_1 H2_1 118.9
C4_1 C3_1 C2_1 119.9(4)
C4_1 C3_1 H3_1 120.1
C2_1 C3_1 H3_1 120.1
C3_1 C4_1 C4A_1 119.8(5)
C3_1 C4_1 H4_1 120.1
C4A_1 C4_1 H4_1 120.1
C4_1 C4A_1 C9A_1 120.1(4)
C4_1 C4A_1 C4B_1 131.0(4)
C9A_1 C4A_1 C4B_1 108.9(3)
C5_1 C4B_1 C8A_1 119.9(4)
C5_1 C4B_1 C4A_1 131.3(4)
C8A_1 C4B_1 C4A_1 108.7(3)
C6_1 C5_1 C4B_1 120.1(4)
C6_1 C5_1 H5_1 119.9
C4B_1 C5_1 H5_1 119.9
C5_1 C6_1 C7_1 120.6(4)
C5_1 C6_1 H6_1 119.7
C7_1 C6_1 H6_1 119.7
C6_1 C7_1 C8_1 120.3(4)
C6_1 C7_1 H7_1 119.8
C8_1 C7_1 H7_1 119.8
C8A_1 C8_1 C7_1 119.8(4)
C8A_1 C8_1 H8_1 120.1
C7_1 C8_1 H8_1 120.1
C8_1 C8A_1 C4B_1 119.3(3)
C8_1 C8A_1 C9_1 130.4(3)
C4B_1 C8A_1 C9_1 110.2(3)
C1_1 C9A_1 C4A_1 119.9(3)
C1_1 C9A_1 C9_1 130.0(3)
C4A_1 C9A_1 C9_1 110.1(3)
C8A_1 C9_1 C9A_1 101.8(3)
C8A_1 C9_1 C10_1 115.6(3)
C9A_1 C9_1 C10_1 113.4(3)
C8A_1 C9_1 H9_1 108.6
C9A_1 C9_1 H9_1 108.6
C10_1 C9_1 H9_1 108.6
C11_1 C10_1 C16_1 111.6(3)
C11_1 C10_1 C17_1 110.0(2)
C16_1 C10_1 C17_1 108.5(3)
C11_1 C10_1 C9_1 107.4(2)
C16_1 C10_1 C9_1 109.7(2)
C17_1 C10_1 C9_1 109.7(2)
C12_1 C11_1 C15_1 106.4(3)
C12_1 C11_1 C10_1 124.9(3)
C15_1 C11_1 C10_1 128.1(3)
C12_1 C11_1 Nd1_1 74.97(16)
C15_1 C11_1 Nd1_1 70.09(17)
C10_1 C11_1 Nd1_1 126.93(19)
C13_1 C12_1 C11_1 109.3(3)
C13_1 C12_1 Nd1_1 71.01(16)
C11_1 C12_1 Nd1_1 76.73(16)
C13_1 C12_1 H12A_1 125.1
C11_1 C12_1 H12A_1 125.1
Nd1_1 C12_1 H12A_1 125.1
C14_1 C13_1 C12_1 107.4(3)
C14_1 C13_1 Nd1_1 71.58(17)
C12_1 C13_1 Nd1_1 80.17(17)
C14_1 C13_1 H13A_1 125.5
C12_1 C13_1 H13A_1 125.5
Nd1_1 C13_1 H13A_1 125.5
C15_1 C14_1 C13_1 108.1(3)
C15_1 C14_1 Nd1_1 78.45(19)
C13_1 C14_1 Nd1_1 78.47(19)
C15_1 C14_1 H14A_1 124.6
C13_1 C14_1 H14A_1 124.6
Nd1_1 C14_1 H14A_1 124.6
C14_1 C15_1 C11_1 108.9(3)
C14_1 C15_1 Nd1_1 71.66(19)
C11_1 C15_1 Nd1_1 81.07(18)
C14_1 C15_1 H15A_1 124.8
C11_1 C15_1 H15A_1 124.8
Nd1_1 C15_1 H15A_1 124.8
C10_1 C16_1 H16A_1 109.5
C10_1 C16_1 H16B_1 109.5
H16A_1 C16_1 H16B_1 109.5
C10_1 C16_1 H16C_1 109.5
H16A_1 C16_1 H16C_1 109.5
H16B_1 C16_1 H16C_1 109.5
C10_1 C17_1 H17A_1 109.5
C10_1 C17_1 H17B_1 109.5
H17A_1 C17_1 H17B_1 109.5
C10_1 C17_1 H17C_1 109.5
H17A_1 C17_1 H17C_1 109.5
H17B_1 C17_1 H17C_1 109.5
C22_1 O21_1 C25_1 108.4(2)
C22_1 O21_1 Nd1_1 128.73(18)
C25_1 O21_1 Nd1_1 122.78(17)
O21_1 C22_1 C23_1 105.6(3)
O21_1 C22_1 H22A_1 110.6
C23_1 C22_1 H22A_1 110.6
O21_1 C22_1 H22B_1 110.6
C23_1 C22_1 H22B_1 110.6
H22A_1 C22_1 H22B_1 108.7
C22_1 C23_1 C24_1 102.3(3)
C22_1 C23_1 H23A_1 111.3
C24_1 C23_1 H23A_1 111.3
C22_1 C23_1 H23B_1 111.3
C24_1 C23_1 H23B_1 111.3
H23A_1 C23_1 H23B_1 109.2
C25_1 C24_1 C23_1 102.4(3)
C25_1 C24_1 H24A_1 111.3
C23_1 C24_1 H24A_1 111.3
C25_1 C24_1 H24B_1 111.3
C23_1 C24_1 H24B_1 111.3
H24A_1 C24_1 H24B_1 109.2
O21_1 C25_1 C24_1 105.6(3)
O21_1 C25_1 H25A_1 110.6
C24_1 C25_1 H25A_1 110.6
O21_1 C25_1 H25B_1 110.6
C24_1 C25_1 H25B_1 110.6
H25A_1 C25_1 H25B_1 108.8
C2'_1 C1'_1 C9A'_1 120.8(4)
C2'_1 C1'_1 H1'_1 119.6
C9A'_1 C1'_1 H1'_1 119.6
C1'_1 C2'_1 C3'_1 123.2(5)
C1'_1 C2'_1 H2'_1 118.4
C3'_1 C2'_1 H2'_1 118.4
C4'_1 C3'_1 C2'_1 119.8(4)
C4'_1 C3'_1 H3'_1 120.1
C2'_1 C3'_1 H3'_1 120.1
C3'_1 C4'_1 C4A'_1 119.0(4)
C3'_1 C4'_1 H4'_1 120.5
C4A'_1 C4'_1 H4'_1 120.5
C4'_1 C4A'_1 C4B'_1 130.8(4)
C4'_1 C4A'_1 C9A'_1 122.1(4)
C4B'_1 C4A'_1 C9A'_1 107.0(3)
C4'_1 C4A'_1 Nd1_1 121.7(2)
C4B'_1 C4A'_1 Nd1_1 76.31(19)
C9A'_1 C4A'_1 Nd1_1 70.90(17)
C5'_1 C4B'_1 C4A'_1 129.6(4)
C5'_1 C4B'_1 C8A'_1 121.8(4)
C4A'_1 C4B'_1 C8A'_1 108.3(3)
C5'_1 C4B'_1 Nd1_1 123.4(2)
C4A'_1 C4B'_1 Nd1_1 76.16(18)
C8A'_1 C4B'_1 Nd1_1 70.31(18)
C6'_1 C5'_1 C4B'_1 119.7(4)
C6'_1 C5'_1 H5'_1 120.2
C4B'_1 C5'_1 H5'_1 120.2
C5'_1 C6'_1 C7'_1 120.4(4)
C5'_1 C6'_1 H6'_1 119.8
C7'_1 C6'_1 H6'_1 119.8
C8'_1 C7'_1 C6'_1 122.1(4)
C8'_1 C7'_1 H7'_1 118.9
C6'_1 C7'_1 H7'_1 118.9
C7'_1 C8'_1 C8A'_1 119.4(4)
C7'_1 C8'_1 H8'_1 120.3
C8A'_1 C8'_1 H8'_1 120.3
C8'_1 C8A'_1 C4B'_1 116.5(3)
C8'_1 C8A'_1 C9'_1 135.0(3)
C4B'_1 C8A'_1 C9'_1 108.5(3)
C8'_1 C8A'_1 Nd1_1 114.8(2)
C4B'_1 C8A'_1 Nd1_1 81.21(18)
C9'_1 C8A'_1 Nd1_1 71.61(17)
C9A'_1 C9'_1 C8A'_1 106.6(3)
C9A'_1 C9'_1 C10'_1 127.5(3)
C8A'_1 C9'_1 C10'_1 125.2(3)
C9A'_1 C9'_1 Nd1_1 79.45(18)
C8A'_1 C9'_1 Nd1_1 78.60(17)
C10'_1 C9'_1 Nd1_1 101.24(19)
C9'_1 C9A'_1 C1'_1 135.3(3)
C9'_1 C9A'_1 C4A'_1 109.6(3)
C1'_1 C9A'_1 C4A'_1 115.2(3)
C9'_1 C9A'_1 Nd1_1 71.25(17)
C1'_1 C9A'_1 Nd1_1 116.0(2)
C4A'_1 C9A'_1 Nd1_1 80.49(18)
C11'_1 C10'_1 C17'_1 111.7(3)
C11'_1 C10'_1 C16'_1 110.1(3)
C17'_1 C10'_1 C16'_1 106.5(3)
C11'_1 C10'_1 C9'_1 103.3(2)
C17'_1 C10'_1 C9'_1 112.9(3)
C16'_1 C10'_1 C9'_1 112.4(3)
C15'_1 C11'_1 C12'_1 107.0(3)
C15'_1 C11'_1 C10'_1 126.5(4)
C12'_1 C11'_1 C10'_1 124.5(3)
C15'_1 C11'_1 Nd1_1 75.44(18)
C12'_1 C11'_1 Nd1_1 74.95(18)
C10'_1 C11'_1 Nd1_1 102.93(19)
C11'_1 C12'_1 C13'_1 108.7(3)
C11'_1 C12'_1 Nd1_1 75.01(19)
C13'_1 C12'_1 Nd1_1 77.89(18)
C11'_1 C12'_1 H12B_1 124.9
C13'_1 C12'_1 H12B_1 124.9
Nd1_1 C12'_1 H12B_1 124.9
C14'_1 C13'_1 C12'_1 107.4(3)
C14'_1 C13'_1 Nd1_1 75.28(19)
C12'_1 C13'_1 Nd1_1 72.24(19)
C14'_1 C13'_1 H13B_1 125.9
C12'_1 C13'_1 H13B_1 125.9
Nd1_1 C13'_1 H13B_1 125.9
C13'_1 C14'_1 C15'_1 107.8(3)
C13'_1 C14'_1 Nd1_1 75.76(19)
C15'_1 C14'_1 Nd1_1 72.81(19)
C13'_1 C14'_1 H14B_1 125.7
C15'_1 C14'_1 H14B_1 125.7
Nd1_1 C14'_1 H14B_1 125.7
C11'_1 C15'_1 C14'_1 109.1(4)
C11'_1 C15'_1 Nd1_1 74.89(18)
C14'_1 C15'_1 Nd1_1 77.41(19)
C11'_1 C15'_1 H15B_1 124.8
C14'_1 C15'_1 H15B_1 124.8
Nd1_1 C15'_1 H15B_1 124.8
C10'_1 C16'_1 H16D_1 109.5
C10'_1 C16'_1 H16E_1 109.5
H16D_1 C16'_1 H16E_1 109.5
C10'_1 C16'_1 H16F_1 109.5
H16D_1 C16'_1 H16F_1 109.5
H16E_1 C16'_1 H16F_1 109.5
C10'_1 C17'_1 H17D_1 109.5
C10'_1 C17'_1 H17E_1 109.5
H17D_1 C17'_1 H17E_1 109.5
C10'_1 C17'_1 H17F_1 109.5
H17D_1 C17'_1 H17F_1 109.5
H17E_1 C17'_1 H17F_1 109.5
C87_2 C81_2 C82_2 103.1(3)
C87_2 C81_2 H81A_2 111.1
C82_2 C81_2 H81A_2 111.1
C87_2 C81_2 H81B_2 111.1
C82_2 C81_2 H81B_2 111.1
H81A_2 C81_2 H81B_2 109.1
C85_2 C82_2 C83_2 44.7(5)
C85_2 C82_2 C81_2 101.1(5)
C83_2 C82_2 C81_2 107.4(5)
C85_2 C82_2 H82A_2 145.7
C83_2 C82_2 H82A_2 110.2
C81_2 C82_2 H82A_2 110.2
C85_2 C82_2 H82B_2 71.6
C83_2 C82_2 H82B_2 110.2
C81_2 C82_2 H82B_2 110.2
H82A_2 C82_2 H82B_2 108.5
O84_2 C83_2 C82_2 104.8(6)
O84_2 C83_2 H83A_2 110.8
C82_2 C83_2 H83A_2 110.8
O84_2 C83_2 H83B_2 110.8
C82_2 C83_2 H83B_2 110.8
H83A_2 C83_2 H83B_2 108.9
C83_2 O84_2 C87_2 106.6(5)
C82_2 C85_2 O86_2 112.3(6)
C82_2 C85_2 H85C_2 109.1
O86_2 C85_2 H85C_2 109.1
C82_2 C85_2 H85D_2 109.1
O86_2 C85_2 H85D_2 109.1
H85C_2 C85_2 H85D_2 107.9
C87_2 O86_2 C85_2 106.5(5)
O86_2 C87_2 O84_2 21.4(3)
O86_2 C87_2 C81_2 104.6(4)
O84_2 C87_2 C81_2 108.1(4)
O86_2 C87_2 H87A_2 92.5
O84_2 C87_2 H87A_2 110.1
C81_2 C87_2 H87A_2 110.1
O86_2 C87_2 H87B_2 129.2
O84_2 C87_2 H87B_2 110.1
C81_2 C87_2 H87B_2 110.1
H87A_2 C87_2 H87B_2 108.4
H90_3 C90_3 H91_3 0(10)
H90_3 C90_3 H94_3 0(10)
H91_3 C90_3 H94_3 118.7(10)
H90_3 C90_3 H95_3 0(10)
H91_3 C90_3 H95_3 48.9(8)
H94_3 C90_3 H95_3 91.0(11)
H90_3 C91_3 H91_3 0.0(3)
H90_3 C91_3 H92_3 96.0(8)
H91_3 C91_3 H92_3 0(10)
H90_3 C91_3 H95_3 61.3(9)
H91_3 C91_3 H95_3 0(10)
H92_3 C91_3 H95_3 112.6(11)
H91_3 C92_3 H92_3 0.0(6)
H91_3 C92_3 H100_3 119(2)
H92_3 C92_3 H100_3 0(10)
H93_3 C93_3 H97_3 0(10)
H93_3 C93_3 H98_3 0(10)
H97_3 C93_3 H98_3 138.3(14)
H93_3 C93_3 H100_3 0(10)
H97_3 C93_3 H100_3 51.5(10)
H98_3 C93_3 H100_3 125.6(16)
H90_3 C94_3 H94_3 0.0(8)
H90_3 C94_3 H98_3 75.3(9)
H94_3 C94_3 H98_3 0(10)
H90_3 C94_3 H99_3 96.9(11)
H94_3 C94_3 H99_3 0(10)
H98_3 C94_3 H99_3 131.3(13)
H90_3 C95_3 H91_3 69.8(10)
H90_3 C95_3 H95_3 0.0(6)
H91_3 C95_3 H95_3 0.0(14)
H90_3 C95_3 H96_3 116(2)
H91_3 C95_3 H96_3 105(2)
H95_3 C95_3 H96_3 0(10)
H90_3 C95_3 H99_3 78.4(11)
H91_3 C95_3 H99_3 124.8(13)
H95_3 C95_3 H99_3 0(10)
H96_3 C95_3 H99_3 52.2(15)
H95_3 C96_3 H96_3 0.0(11)
H95_3 C96_3 H99_3 91(2)
H96_3 C96_3 H99_3 0(10)
H93_3 C97_3 H97_3 0.0(6)
H93_3 C97_3 H100_3 55.1(13)
H97_3 C97_3 H100_3 0(10)
H93_3 C98_3 H94_3 93.9(13)
H93_3 C98_3 H98_3 0.0(18)
H94_3 C98_3 H98_3 0.0(10)
H94_3 C99_3 H95_3 92.9(11)
H94_3 C99_3 H96_3 115.5(14)
H95_3 C99_3 H96_3 36.8(10)
H94_3 C99_3 H99_3 0.0(4)
H95_3 C99_3 H99_3 0.0(9)
H96_3 C99_3 H99_3 0.0(13)
H92_3 C100_3 H93_3 113(3)
H92_3 C100_3 H97_3 153(3)
H93_3 C100_3 H97_3 73.4(16)
H92_3 C100_3 H100_3 0(2)
H93_3 C100_3 H100_3 0.0(5)
H97_3 C100_3 H100_3 0.0(15)

loop_
_geom_bond_atom_site_label_1
_geom_bond_atom_site_label_2
_geom_bond_distance
Nd1_1 O21_1 2.514(2)
Nd1_1 C14_1 2.675(3)
Nd1_1 C12'_1 2.720(3)
Nd1_1 C11'_1 2.721(3)
Nd1_1 C15'_1 2.728(3)
Nd1_1 C9'_1 2.751(3)
Nd1_1 C15_1 2.762(3)
Nd1_1 C13_1 2.763(3)
Nd1_1 C14'_1 2.787(3)
Nd1_1 C13'_1 2.793(3)
Nd1_1 C8A'_1 2.842(3)
Nd1_1 C9A'_1 2.856(3)
C1_1 C9A_1 1.384(5)
C1_1 C2_1 1.397(6)
C1_1 H1_1 0.9500
C2_1 C3_1 1.368(7)
C2_1 H2_1 0.9500
C3_1 C4_1 1.368(8)
C3_1 H3_1 0.9500
C4_1 C4A_1 1.395(6)
C4_1 H4_1 0.9500
C4A_1 C9A_1 1.406(5)
C4A_1 C4B_1 1.458(6)
C4B_1 C5_1 1.401(5)
C4B_1 C8A_1 1.408(5)
C5_1 C6_1 1.357(7)
C5_1 H5_1 0.9500
C6_1 C7_1 1.381(6)
C6_1 H6_1 0.9500
C7_1 C8_1 1.403(5)
C7_1 H7_1 0.9500
C8_1 C8A_1 1.377(5)
C8_1 H8_1 0.9500
C8A_1 C9_1 1.522(5)
C9A_1 C9_1 1.526(5)
C9_1 C10_1 1.588(4)
C9_1 H9_1 1.0000
C10_1 C11_1 1.519(4)
C10_1 C16_1 1.531(4)
C10_1 C17_1 1.534(4)
C11_1 C12_1 1.413(4)
C11_1 C15_1 1.416(4)
C12_1 C13_1 1.408(4)
C12_1 H12A_1 1.0000
C13_1 C14_1 1.408(5)
C13_1 H13A_1 1.0000
C14_1 C15_1 1.404(5)
C14_1 H14A_1 1.0000
C15_1 H15A_1 1.0000
C16_1 H16A_1 0.9800
C16_1 H16B_1 0.9800
C16_1 H16C_1 0.9800
C17_1 H17A_1 0.9800
C17_1 H17B_1 0.9800
C17_1 H17C_1 0.9800
O21_1 C22_1 1.465(4)
O21_1 C25_1 1.472(4)
C22_1 C23_1 1.519(5)
C22_1 H22A_1 0.9900
C22_1 H22B_1 0.9900
C23_1 C24_1 1.521(5)
C23_1 H23A_1 0.9900
C23_1 H23B_1 0.9900
C24_1 C25_1 1.499(5)
C24_1 H24A_1 0.9900
C24_1 H24B_1 0.9900
C25_1 H25A_1 0.9900
C25_1 H25B_1 0.9900
C1'_1 C2'_1 1.355(6)
C1'_1 C9A'_1 1.442(5)
C1'_1 H1'_1 0.9500
C2'_1 C3'_1 1.389(7)
C2'_1 H2'_1 0.9500
C3'_1 C4'_1 1.378(7)
C3'_1 H3'_1 0.9500
C4'_1 C4A'_1 1.418(5)
C4'_1 H4'_1 0.9500
C4A'_1 C4B'_1 1.419(5)
C4A'_1 C9A'_1 1.447(5)
C4B'_1 C5'_1 1.407(5)
C4B'_1 C8A'_1 1.439(5)
C5'_1 C6'_1 1.336(7)
C5'_1 H5'_1 0.9500
C6'_1 C7'_1 1.408(8)
C6'_1 H6'_1 0.9500
C7'_1 C8'_1 1.379(6)
C7'_1 H7'_1 0.9500
C8'_1 C8A'_1 1.422(5)
C8'_1 H8'_1 0.9500
C8A'_1 C9'_1 1.441(4)
C9'_1 C9A'_1 1.421(5)
C9'_1 C10'_1 1.547(4)
C10'_1 C11'_1 1.533(5)
C10'_1 C17'_1 1.539(5)
C10'_1 C16'_1 1.546(5)
C11'_1 C15'_1 1.395(5)
C11'_1 C12'_1 1.410(5)
C12'_1 C13'_1 1.423(5)
C12'_1 H12B_1 1.0000
C13'_1 C14'_1 1.395(6)
C13'_1 H13B_1 1.0000
C14'_1 C15'_1 1.418(5)
C14'_1 H14B_1 1.0000
C15'_1 H15B_1 1.0000
C16'_1 H16D_1 0.9800
C16'_1 H16E_1 0.9800
C16'_1 H16F_1 0.9800
C17'_1 H17D_1 0.9800
C17'_1 H17E_1 0.9800
C17'_1 H17F_1 0.9800
C81_2 C87_2 1.505(5)
C81_2 C82_2 1.524(6)
C81_2 H81A_2 0.9900
C81_2 H81B_2 0.9900
C82_2 C85_2 1.346(9)
C82_2 C83_2 1.504(9)
C82_2 H82A_2 0.9900
C82_2 H82B_2 0.9900
C83_2 O84_2 1.425(10)
C83_2 H83A_2 0.9900
C83_2 H83B_2 0.9900
O84_2 C87_2 1.484(7)
C85_2 O86_2 1.455(9)
C85_2 H85C_2 0.9900
C85_2 H85D_2 0.9900
O86_2 C87_2 1.396(6)
C87_2 H87A_2 0.9900
C87_2 H87B_2 0.9900
C90_3 H90_3 0.00(4)
C90_3 H91_3 1.551(14)
C90_3 H94_3 1.335(14)
C90_3 H95_3 1.449(19)
C91_3 H90_3 1.551(14)
C91_3 H91_3 0.000(17)
C91_3 H92_3 1.405(13)
C91_3 H95_3 1.245(17)
C92_3 H91_3 1.405(13)
C92_3 H92_3 0.00(3)
C92_3 H100_3 0.69(2)
C93_3 H93_3 0.000(19)
C93_3 H97_3 1.415(18)
C93_3 H98_3 0.886(13)
C93_3 H100_3 1.212(18)
C94_3 H90_3 1.335(14)
C94_3 H94_3 0.00(2)
C94_3 H98_3 1.322(14)
C94_3 H99_3 1.186(13)
C95_3 H90_3 1.449(19)
C95_3 H91_3 1.245(17)
C95_3 H95_3 0.00(4)
C95_3 H96_3 0.92(2)
C95_3 H99_3 1.54(2)
C96_3 H95_3 0.92(2)
C96_3 H96_3 0.00(3)
C96_3 H99_3 1.214(16)
C97_3 H93_3 1.415(18)
C97_3 H97_3 0.00(5)
C97_3 H100_3 1.16(2)
C98_3 H93_3 0.886(13)
C98_3 H94_3 1.322(14)
C98_3 H98_3 0.0000
C99_3 H94_3 1.186(13)
C99_3 H95_3 1.54(2)
C99_3 H96_3 1.214(16)
C99_3 H99_3 0.00(2)
C100_3 H92_3 0.69(2)
C100_3 H93_3 1.212(18)
C100_3 H97_3 1.16(2)
C100_3 H100_3 0.0000
